data_2201059
loop_
_publ_author_name
'Goutam Kumar Patra'
'  Yael Diskin-Posner'
'Israel Goldberg'

_publ_section_title
;
 <i>meso</i>-(4-Nitrophenyl)dipyrromethane
;
_journal_issue 5
_journal_name_full 'Acta Crystallographica Section E'
_journal_page_first o530
_journal_page_last o531
_journal_paper_doi 10.1107/S160053680200613X
_journal_volume 58
_journal_year 2002
_chemical_formula_iupac 'C15 H13 N3 O2'
_chemical_formula_moiety 'C15 H13 N3 O2'
_chemical_formula_sum 'C15 H13 N3 O2'
_chemical_formula_weight 267.28
_chemical_name_systematic
;
 Meso-(4-nitrophenyl)dipyrromethane
;
_space_group_IT_number 14
_symmetry_cell_setting monoclinic
_symmetry_space_group_name_Hall '-P 2ybc'
_symmetry_space_group_name_H-M 'P 1 21/c 1'
_atom_sites_solution_hydrogens difmap
_atom_sites_solution_primary direct
_atom_sites_solution_secondary difmap
_audit_creation_method SHELXL-97
_cell_angle_alpha 90.00
_cell_angle_beta 101.1840(11)
_cell_angle_gamma 90.00
_cell_formula_units_Z 4
_cell_length_a 10.1940(2)
_cell_length_b 11.4380(3)
_cell_length_c 11.3180(3)
_cell_measurement_reflns_used 2204
_cell_measurement_temperature 110(2)
_cell_measurement_theta_max 27.86
_cell_measurement_theta_min 2.56
_cell_volume 1294.61(5)
_computing_cell_refinement 'DENZO (Otwinowski, 1985)'
_computing_data_collection 'COLLECT (Nonius, 1999)'
_computing_data_reduction DENZO
_computing_molecular_graphics 'ORTEPIII (Burnett & Johnson, 1996)'
_computing_publication_material SHELXL97
_computing_structure_refinement 'SHELXL97 (Sheldrick, 1997)'
_computing_structure_solution 'SIR92 (Altomare et al., 1994)'
_diffrn_ambient_temperature 110(2)
_diffrn_detector_area_resol_mean '56 microns'
_diffrn_measured_fraction_theta_full 0.995
_diffrn_measured_fraction_theta_max 0.995
_diffrn_measurement_device_type 'Nonius KappaCCD'
_diffrn_measurement_method \f
_diffrn_radiation_monochromator graphite
_diffrn_radiation_source 'fine-focus sealed tube'
_diffrn_radiation_type MoK\a
_diffrn_radiation_wavelength 0.71073
_diffrn_reflns_av_R_equivalents 0.0297
_diffrn_reflns_av_sigmaI/netI 0.0539
_diffrn_reflns_limit_h_max 13
_diffrn_reflns_limit_h_min -13
_diffrn_reflns_limit_k_max 15
_diffrn_reflns_limit_k_min -13
_diffrn_reflns_limit_l_max 14
_diffrn_reflns_limit_l_min -14
_diffrn_reflns_number 5274
_diffrn_reflns_theta_full 27.86
_diffrn_reflns_theta_max 27.86
_diffrn_reflns_theta_min 2.56
_diffrn_standards_decay_% 0
_diffrn_standards_number 0
_exptl_absorpt_coefficient_mu 0.094
_exptl_absorpt_correction_type none
_exptl_crystal_colour yellow
_exptl_crystal_density_diffrn 1.371
_exptl_crystal_density_method 'not measured'
_exptl_crystal_description prism
_exptl_crystal_F_000 560
_exptl_crystal_size_max 0.25
_exptl_crystal_size_mid 0.20
_exptl_crystal_size_min 0.20
_refine_diff_density_max 0.226
_refine_diff_density_min -0.321
_refine_ls_extinction_method none
_refine_ls_goodness_of_fit_ref 1.004
_refine_ls_hydrogen_treatment refall
_refine_ls_matrix_type full
_refine_ls_number_parameters 233
_refine_ls_number_reflns 3061
_refine_ls_number_restraints 0
_refine_ls_restrained_S_all 1.004
_refine_ls_R_factor_all 0.0732
_refine_ls_R_factor_gt 0.0438
_refine_ls_shift/su_max <0.001
_refine_ls_shift/su_mean 0.000
_refine_ls_structure_factor_coef Fsqd
_refine_ls_weighting_details 'calc w = 1/[\s^2^(Fo^2^)+(0.0491P)^2^+0.4783P] where P = (Fo^2^+2Fc^2^)/3'
_refine_ls_weighting_scheme calc
_refine_ls_wR_factor_gt 0.0988
_refine_ls_wR_factor_ref 0.1140
_reflns_number_gt 2204
_reflns_number_total 3061
_reflns_threshold_expression I>2\s(I)
_cod_data_source_file cf6166.cif
_cod_data_source_block I
_cod_original_sg_symbol_H-M 'P 21/c'
_cod_database_code 2201059
_cod_database_fobs_code 2201059

loop_
_symmetry_equiv_pos_as_xyz
'x, y, z'
'-x, y+1/2, -z+1/2'
'-x, -y, -z'
'x, -y-1/2, z-1/2'

loop_
_atom_site_label
_atom_site_fract_x
_atom_site_fract_y
_atom_site_fract_z
_atom_site_U_iso_or_equiv
_atom_site_adp_type
_atom_site_calc_flag
_atom_site_refinement_flags
_atom_site_occupancy
_atom_site_disorder_assembly
_atom_site_disorder_group
_atom_site_type_symbol
C1 0.71718(15) 0.24320(13) 0.46676(13) 0.0170(3) Uani d . 1 . . C
H1 0.6903(16) 0.2895(15) 0.5327(15) 0.019(4) Uiso d . 1 . . H
C2 0.73658(15) 0.11850(13) 0.51152(13) 0.0180(3) Uani d . 1 . . C
N3 0.64868(13) 0.06777(12) 0.57390(12) 0.0219(3) Uani d . 1 . . N
H3 0.576(2) 0.1025(17) 0.5957(17) 0.032(5) Uiso d . 1 . . H
C4 0.68709(18) -0.04556(15) 0.60190(16) 0.0264(4) Uani d . 1 . . C
H4 0.6387(19) -0.0936(17) 0.6465(18) 0.037(5) Uiso d . 1 . . H
C5 0.79928(17) -0.06728(14) 0.55633(16) 0.0256(4) Uani d . 1 . . C
H5 0.8481(19) -0.1380(18) 0.5644(18) 0.033(5) Uiso d . 1 . . H
C6 0.83019(16) 0.03651(14) 0.49864(15) 0.0223(4) Uani d . 1 . . C
H6 0.9047(19) 0.0500(16) 0.4568(17) 0.029(5) Uiso d . 1 . . H
C7 0.60386(15) 0.25283(13) 0.35952(13) 0.0187(3) Uani d . 1 . . C
N8 0.58732(14) 0.17396(12) 0.26644(12) 0.0216(3) Uani d . 1 . . N
H8 0.640(2) 0.1097(19) 0.2610(19) 0.044(6) Uiso d . 1 . . H
C9 0.47908(16) 0.20564(16) 0.17972(15) 0.0248(4) Uani d . 1 . . C
H9 0.4528(19) 0.1562(18) 0.1103(19) 0.035(5) Uiso d . 1 . . H
C10 0.42647(17) 0.30507(16) 0.21796(15) 0.0247(4) Uani d . 1 . . C
H10 0.355(2) 0.3456(16) 0.1776(17) 0.028(5) Uiso d . 1 . . H
C11 0.50562(16) 0.33531(15) 0.33154(15) 0.0216(3) Uani d . 1 . . C
H11 0.4942(18) 0.4020(16) 0.3787(16) 0.025(5) Uiso d . 1 . . H
C12 0.84894(15) 0.29540(13) 0.44531(13) 0.0169(3) Uani d . 1 . . C
C13 0.95693(15) 0.30651(13) 0.54247(14) 0.0186(3) Uani d . 1 . . C
H13 0.9480(16) 0.2790(15) 0.6227(16) 0.020(4) Uiso d . 1 . . H
C14 1.07547(16) 0.35851(13) 0.52783(14) 0.0191(3) Uani d . 1 . . C
H14 1.1474(18) 0.3695(15) 0.5959(16) 0.022(4) Uiso d . 1 . . H
C15 1.08470(15) 0.39904(13) 0.41442(14) 0.0174(3) Uani d . 1 . . C
C16 0.98115(16) 0.38888(14) 0.31622(14) 0.0204(3) Uani d . 1 . . C
H16 0.9890(18) 0.4192(15) 0.2382(18) 0.026(5) Uiso d . 1 . . H
C17 0.86333(16) 0.33571(14) 0.33279(14) 0.0207(3) Uani d . 1 . . C
H17 0.7869(19) 0.3308(16) 0.2644(17) 0.028(5) Uiso d . 1 . . H
N18 1.20583(13) 0.46113(11) 0.39800(12) 0.0212(3) Uani d . 1 . . N
O19 1.29820(11) 0.47170(10) 0.48469(11) 0.0265(3) Uani d . 1 . . O
O20 1.20881(12) 0.50178(12) 0.29768(11) 0.0337(3) Uani d . 1 . . O

loop_
_atom_site_aniso_label
_atom_site_aniso_U_11
_atom_site_aniso_U_22
_atom_site_aniso_U_33
_atom_site_aniso_U_12
_atom_site_aniso_U_13
_atom_site_aniso_U_23
C1 0.0155(7) 0.0185(7) 0.0170(7) 0.0006(6) 0.0034(6) -0.0017(6)
C2 0.0159(7) 0.0205(7) 0.0173(7) -0.0018(6) 0.0028(6) 0.0000(6)
N3 0.0184(7) 0.0241(7) 0.0244(7) -0.0009(6) 0.0075(6) 0.0010(6)
C4 0.0271(9) 0.0238(8) 0.0275(9) -0.0073(7) 0.0031(7) 0.0034(7)
C5 0.0278(9) 0.0178(8) 0.0293(9) 0.0012(7) 0.0006(7) -0.0013(7)
C6 0.0196(8) 0.0241(8) 0.0233(8) 0.0007(6) 0.0042(6) -0.0007(7)
C7 0.0169(8) 0.0204(7) 0.0195(8) -0.0016(6) 0.0053(6) -0.0004(6)
N8 0.0198(7) 0.0220(7) 0.0234(7) 0.0000(5) 0.0052(5) -0.0028(6)
C9 0.0209(8) 0.0335(9) 0.0197(8) -0.0076(7) 0.0037(6) -0.0012(7)
C10 0.0162(8) 0.0335(9) 0.0235(8) 0.0014(7) 0.0020(6) 0.0081(7)
C11 0.0208(8) 0.0227(8) 0.0223(8) 0.0013(6) 0.0066(6) 0.0002(7)
C12 0.0169(8) 0.0144(7) 0.0196(7) 0.0015(6) 0.0041(6) -0.0006(6)
C13 0.0204(8) 0.0185(7) 0.0163(7) 0.0007(6) 0.0023(6) 0.0017(6)
C14 0.0181(8) 0.0177(7) 0.0202(7) 0.0019(6) 0.0007(6) -0.0009(6)
C15 0.0152(7) 0.0144(7) 0.0234(8) -0.0001(5) 0.0054(6) -0.0006(6)
C16 0.0222(8) 0.0223(8) 0.0178(7) -0.0011(6) 0.0062(6) 0.0011(7)
C17 0.0193(8) 0.0237(8) 0.0178(7) -0.0020(6) 0.0004(6) -0.0006(6)
N18 0.0182(7) 0.0181(7) 0.0283(7) 0.0003(5) 0.0073(6) -0.0017(6)
O19 0.0170(6) 0.0269(6) 0.0341(7) -0.0020(5) 0.0009(5) -0.0022(5)
O20 0.0312(7) 0.0416(7) 0.0299(7) -0.0089(6) 0.0101(5) 0.0091(6)

loop_
_atom_type_symbol
_atom_type_description
_atom_type_scat_dispersion_real
_atom_type_scat_dispersion_imag
_atom_type_scat_source
C C 0.0033 0.0016 'International Tables Vol C Tables 4.2.6.8 and 6.1.1.4'
H H 0.0000 0.0000 'International Tables Vol C Tables 4.2.6.8 and 6.1.1.4'
O O 0.0106 0.0060 'International Tables Vol C Tables 4.2.6.8 and 6.1.1.4'
N N 0.0061 0.0033 'International Tables Vol C Tables 4.2.6.8 and 6.1.1.4'

loop_
_geom_angle_atom_site_label_1
_geom_angle_atom_site_label_2
_geom_angle_atom_site_label_3
_geom_angle
C7 C1 C2 111.59(12)
C7 C1 C12 113.72(12)
C2 C1 C12 111.02(12)
C7 C1 H1 106.6(9)
C2 C1 H1 106.7(10)
C12 C1 H1 106.8(9)
C6 C2 N3 107.70(14)
C6 C2 C1 131.29(14)
N3 C2 C1 120.97(13)
C2 N3 C4 109.41(14)
C2 N3 H3 126.7(12)
C4 N3 H3 123.9(12)
C5 C4 N3 107.87(15)
C5 C4 H4 131.1(12)
N3 C4 H4 121.1(12)
C4 C5 C6 107.37(15)
C4 C5 H5 125.7(12)
C6 C5 H5 126.9(12)
C2 C6 C5 107.64(15)
C2 C6 H6 124.4(11)
C5 C6 H6 127.9(11)
C11 C7 N8 107.47(14)
C11 C7 C1 130.44(14)
N8 C7 C1 122.05(14)
C9 N8 C7 109.68(14)
C9 N8 H8 124.1(14)
C7 N8 H8 126.3(14)
C10 C9 N8 107.69(15)
C10 C9 H9 133.2(12)
N8 C9 H9 119.0(12)
C9 C10 C11 107.51(15)
C9 C10 H10 126.3(12)
C11 C10 H10 126.1(12)
C7 C11 C10 107.66(15)
C7 C11 H11 126.0(11)
C10 C11 H11 126.3(11)
C17 C12 C13 118.84(14)
C17 C12 C1 121.78(13)
C13 C12 C1 119.35(13)
C14 C13 C12 121.02(14)
C14 C13 H13 119.2(10)
C12 C13 H13 119.8(10)
C15 C14 C13 118.18(14)
C15 C14 H14 121.3(11)
C13 C14 H14 120.4(11)
C16 C15 C14 122.61(14)
C16 C15 N18 117.99(13)
C14 C15 N18 119.31(14)
C15 C16 C17 118.25(14)
C15 C16 H16 121.3(11)
C17 C16 H16 120.4(11)
C12 C17 C16 121.09(14)
C12 C17 H17 119.5(11)
C16 C17 H17 119.3(11)
O19 N18 O20 123.18(14)
O19 N18 C15 118.72(13)
O20 N18 C15 118.10(13)

loop_
_geom_bond_atom_site_label_1
_geom_bond_atom_site_label_2
_geom_bond_site_symmetry_2
_geom_bond_distance
_geom_bond_publ_flag
C1 C7 . 1.509(2) ?
C1 C2 . 1.514(2) ?
C1 C12 . 1.532(2) ?
C1 H1 . 0.996(17) ?
C2 C6 . 1.366(2) ?
C2 N3 . 1.372(2) ?
N3 C4 . 1.373(2) ?
N3 H3 . 0.92(2) ?
C4 C5 . 1.365(3) ?
C4 H4 . 0.95(2) ?
C5 C6 . 1.419(2) ?
C5 H5 . 0.94(2) ?
C6 H6 . 0.982(19) ?
C7 C11 . 1.368(2) ?
C7 N8 . 1.372(2) ?
N8 C9 . 1.375(2) ?
N8 H8 . 0.92(2) ?
C9 C10 . 1.363(3) ?
C9 H9 . 0.96(2) ?
C10 C11 . 1.422(2) ?
C10 H10 . 0.910(19) ?
C11 H11 . 0.951(19) ?
C12 C17 . 1.389(2) ?
C12 C13 . 1.403(2) ?
C13 C14 . 1.385(2) ?
C13 H13 . 0.981(18) ?
C14 C15 . 1.385(2) ?
C14 H14 . 0.963(18) ?
C15 C16 . 1.381(2) ?
C15 N18 . 1.4673(19) ?
C16 C17 . 1.391(2) ?
C16 H16 . 0.97(2) ?
C17 H17 . 0.988(19) ?
N18 O19 . 1.2269(17) ?
N18 O20 . 1.2327(17) ?

loop_
_geom_torsion_atom_site_label_1
_geom_torsion_atom_site_label_2
_geom_torsion_atom_site_label_3
_geom_torsion_atom_site_label_4
_geom_torsion
C7 C1 C2 C6 103.51(19)
C12 C1 C2 C6 -24.5(2)
C7 C1 C2 N3 -74.05(18)
C12 C1 C2 N3 157.96(13)
C6 C2 N3 C4 0.73(18)
C1 C2 N3 C4 178.81(13)
C2 N3 C4 C5 -0.46(19)
N3 C4 C5 C6 0.02(19)
N3 C2 C6 C5 -0.70(18)
C1 C2 C6 C5 -178.51(15)
C4 C5 C6 C2 0.43(19)
C2 C1 C7 C11 138.64(17)
C12 C1 C7 C11 -94.8(2)
C2 C1 C7 N8 -43.78(19)
C12 C1 C7 N8 82.75(17)
C11 C7 N8 C9 -0.15(18)
C1 C7 N8 C9 -178.23(14)
C7 N8 C9 C10 -0.07(18)
N8 C9 C10 C11 0.26(19)
N8 C7 C11 C10 0.31(18)
C1 C7 C11 C10 178.16(15)
C9 C10 C11 C7 -0.35(19)
C7 C1 C12 C17 -6.5(2)
C2 C1 C12 C17 120.33(16)
C7 C1 C12 C13 171.38(13)
C2 C1 C12 C13 -61.80(17)
C17 C12 C13 C14 1.1(2)
C1 C12 C13 C14 -176.80(13)
C12 C13 C14 C15 -0.2(2)
C13 C14 C15 C16 -0.4(2)
C13 C14 C15 N18 176.13(13)
C14 C15 C16 C17 0.0(2)
N18 C15 C16 C17 -176.57(13)
C13 C12 C17 C16 -1.5(2)
C1 C12 C17 C16 176.34(14)
C15 C16 C17 C12 1.0(2)
C16 C15 N18 O19 179.40(14)
C14 C15 N18 O19 2.7(2)
C16 C15 N18 O20 0.5(2)
C14 C15 N18 O20 -176.22(14)

loop_
_cod_related_entry_id
_cod_related_entry_database
_cod_related_entry_code
1 ChemSpider 2984880
